data_4302089
loop_
_publ_author_name
'Tatyana V. Mahrova'
'Georgy K. Fukin'
'Anton V. Cherkasov'
'Alexander A. Trifonov'
'Noureddine Ajellal'
'Jean-Fran\,cois Carpentier'

_publ_contact_author G.K.Fukin
_publ_contact_author_email gera@iomc.ras.ru
_publ_section_title
;
Yttrium Complexes Supported by Linked Bis(amide) Ligand: Synthesis,
Structure, and Catalytic Activity in the Ring-Opening Polymerization of
Cyclic Esters
;
_journal_name_full 'Inorganic Chemistry'
_journal_page_first 4258
_journal_page_last 4266
_journal_paper_doi 10.1021/ic802427f
_journal_volume 48
_journal_year 2009
_chemical_formula_sum 'C44 H72 Cl2 Li N2 O4 Y'
_chemical_formula_weight 859.79
_chemical_name_systematic
; 
 ? 
;
_space_group_IT_number 14
_symmetry_cell_setting monoclinic
_symmetry_space_group_name_Hall '-P 2ybc'
_symmetry_space_group_name_H-M 'P 1 21/c 1'
_atom_sites_solution_hydrogens difmap
_atom_sites_solution_primary direct
_atom_sites_solution_secondary difmap
_audit_creation_method SHELXL-97
_cell_angle_alpha 90.00
_cell_angle_beta 103.8470(10)
_cell_angle_gamma 90.00
_cell_formula_units_Z 4
_cell_length_a 10.7612(4)
_cell_length_b 21.5649(7)
_cell_length_c 20.1727(7)
_cell_measurement_reflns_used 900
_cell_measurement_temperature 100(2)
_cell_measurement_theta_max 29
_cell_measurement_theta_min 2
_cell_volume 4545.3(3)
_computing_cell_refinement 'Bruker SMART'
_computing_data_collection 'Bruker SMART'
_computing_data_reduction 'Bruker SHELXTL'
_computing_molecular_graphics 'Bruker SHELXTL'
_computing_publication_material 'Bruker SHELXTL'
_computing_structure_refinement 'SHELXL-97 (Sheldrick, 2008)'
_computing_structure_solution 'SHELXS-97 (Sheldrick, 2008)'
_diffrn_ambient_temperature 100(2)
_diffrn_measured_fraction_theta_full 0.998
_diffrn_measured_fraction_theta_max 0.998
_diffrn_measurement_device_type 'CCD area detector'
_diffrn_measurement_method 'phi and omega scans'
_diffrn_radiation_monochromator graphite
_diffrn_radiation_source 'fine-focus sealed tube'
_diffrn_radiation_type MoK\a
_diffrn_radiation_wavelength 0.71073
_diffrn_reflns_av_R_equivalents 0.0259
_diffrn_reflns_av_sigmaI/netI 0.0402
_diffrn_reflns_limit_h_max 13
_diffrn_reflns_limit_h_min -13
_diffrn_reflns_limit_k_max 28
_diffrn_reflns_limit_k_min -23
_diffrn_reflns_limit_l_max 26
_diffrn_reflns_limit_l_min -25
_diffrn_reflns_number 30215
_diffrn_reflns_theta_full 27.50
_diffrn_reflns_theta_max 27.50
_diffrn_reflns_theta_min 2.08
_exptl_absorpt_coefficient_mu 1.441
_exptl_absorpt_correction_T_max 0.6033
_exptl_absorpt_correction_T_min 0.4734
_exptl_absorpt_correction_type multi-scan
_exptl_absorpt_process_details 'SADABS (Sheldrick, 2008)'
_exptl_crystal_colour orange
_exptl_crystal_density_diffrn 1.256
_exptl_crystal_density_method 'not measured'
_exptl_crystal_description prism
_exptl_crystal_F_000 1832
_exptl_crystal_size_max 0.61
_exptl_crystal_size_mid 0.54
_exptl_crystal_size_min 0.39
_refine_diff_density_max 0.781
_refine_diff_density_min -0.352
_refine_diff_density_rms 0.075
_refine_ls_extinction_method none
_refine_ls_goodness_of_fit_ref 0.971
_refine_ls_hydrogen_treatment mixed
_refine_ls_matrix_type full
_refine_ls_number_parameters 511
_refine_ls_number_reflns 10419
_refine_ls_number_restraints 0
_refine_ls_restrained_S_all 0.971
_refine_ls_R_factor_all 0.0438
_refine_ls_R_factor_gt 0.0294
_refine_ls_shift/su_max 0.001
_refine_ls_shift/su_mean 0.000
_refine_ls_structure_factor_coef Fsqd
_refine_ls_weighting_details 'calc w=1/[\s^2^(Fo^2^)+(0.0400P)^2^+0.0000P] where P=(Fo^2^+2Fc^2^)/3'
_refine_ls_weighting_scheme calc
_refine_ls_wR_factor_gt 0.0678
_refine_ls_wR_factor_ref 0.0700
_reflns_number_gt 8096
_reflns_number_total 10419
_reflns_threshold_expression >2sigma(I)
_cod_data_source_file ic802427f_si_002_1.cif
_cod_data_source_block ydad1m
_cod_depositor_comments
;
The following automatic conversions were performed:
'_symmetry_cell_setting' value 'Monoclinic' changed to 'monoclinic'
according to '/home/saulius/struct/CIF-dictionaries/cif_core.dic'
dictionary named 'cif_core.dic' version 2.4.1 from 2010-06-29.

Automatic conversion script
Id: cif_fix_enum 1527 2010-12-29 10:47:43Z saulius 
;
_cod_original_sg_symbol_H-M P2(1)/c
_cod_database_code 4302089

loop_
_symmetry_equiv_pos_as_xyz
'x, y, z'
'-x, y+1/2, -z+1/2'
'-x, -y, -z'
'x, -y-1/2, z-1/2'

loop_
_atom_site_label
_atom_site_type_symbol
_atom_site_fract_x
_atom_site_fract_y
_atom_site_fract_z
_atom_site_U_iso_or_equiv
_atom_site_adp_type
_atom_site_occupancy
_atom_site_symmetry_multiplicity
_atom_site_calc_flag
_atom_site_refinement_flags
_atom_site_disorder_assembly
_atom_site_disorder_group
Y1 Y -0.431229(14) 0.640573(7) 0.211781(8) 0.01412(5) Uani 1 1 d . . .
Li1 Li -0.2532(3) 0.68809(14) 0.37378(14) 0.0244(7) Uani 1 1 d . . .
Cl1 Cl -0.19187(4) 0.625130(19) 0.29216(2) 0.02047(9) Uani 1 1 d . . .
Cl2 Cl -0.46743(4) 0.70243(2) 0.31940(2) 0.02146(9) Uani 1 1 d . . .
O1 O -0.36917(10) 0.74235(5) 0.18039(6) 0.0185(2) Uani 1 1 d . . .
O2 O -0.33410(10) 0.59430(5) 0.12918(6) 0.0196(3) Uani 1 1 d . . .
O3 O -0.13358(11) 0.75660(6) 0.39220(6) 0.0271(3) Uani 1 1 d . . .
O4 O -0.23925(11) 0.64239(6) 0.45613(6) 0.0232(3) Uani 1 1 d . . .
N1 N -0.61213(12) 0.65165(6) 0.12963(7) 0.0149(3) Uani 1 1 d . . .
N2 N -0.54757(12) 0.55534(6) 0.21770(6) 0.0157(3) Uani 1 1 d . . .
C1 C -0.66986(15) 0.70769(7) 0.10043(8) 0.0154(3) Uani 1 1 d . . .
C2 C -0.63064(15) 0.73672(8) 0.04575(8) 0.0176(3) Uani 1 1 d . . .
C3 C -0.69087(16) 0.79108(8) 0.01743(9) 0.0217(4) Uani 1 1 d . . .
H3A H -0.6652 0.8100 -0.0197 0.026 Uiso 1 1 calc R . .
C4 C -0.78734(16) 0.81802(8) 0.04228(9) 0.0233(4) Uani 1 1 d . . .
H4A H -0.8291 0.8545 0.0217 0.028 Uiso 1 1 calc R . .
C5 C -0.82228(16) 0.79131(8) 0.09746(9) 0.0220(4) Uani 1 1 d . . .
H5A H -0.8872 0.8103 0.1151 0.026 Uiso 1 1 calc R . .
C6 C -0.76442(15) 0.73716(8) 0.12779(8) 0.0174(3) Uani 1 1 d . . .
C7 C -0.52318(16) 0.71029(8) 0.01700(8) 0.0207(4) Uani 1 1 d . . .
H7A H -0.4745 0.6799 0.0509 0.025 Uiso 1 1 calc R . .
C8 C -0.42893(17) 0.76024(9) 0.00551(9) 0.0265(4) Uani 1 1 d . . .
H8A H -0.3946 0.7825 0.0484 0.040 Uiso 1 1 calc R . .
H8B H -0.4734 0.7895 -0.0293 0.040 Uiso 1 1 calc R . .
H8C H -0.3586 0.7406 -0.0099 0.040 Uiso 1 1 calc R . .
C9 C -0.57542(18) 0.67567(9) -0.05016(9) 0.0282(4) Uani 1 1 d . . .
H9A H -0.6354 0.6435 -0.0432 0.042 Uiso 1 1 calc R . .
H9B H -0.5044 0.6564 -0.0652 0.042 Uiso 1 1 calc R . .
H9C H -0.6198 0.7050 -0.0850 0.042 Uiso 1 1 calc R . .
C10 C -0.79974(15) 0.71211(8) 0.19138(8) 0.0188(4) Uani 1 1 d . . .
H10A H -0.7344 0.6802 0.2118 0.023 Uiso 1 1 calc R . .
C11 C -0.93075(16) 0.68001(9) 0.17487(10) 0.0276(4) Uani 1 1 d . . .
H11A H -0.9323 0.6478 0.1405 0.041 Uiso 1 1 calc R . .
H11B H -0.9978 0.7106 0.1572 0.041 Uiso 1 1 calc R . .
H11C H -0.9458 0.6611 0.2165 0.041 Uiso 1 1 calc R . .
C12 C -0.79656(17) 0.76203(9) 0.24557(9) 0.0261(4) Uani 1 1 d . . .
H12A H -0.7126 0.7822 0.2563 0.039 Uiso 1 1 calc R . .
H12B H -0.8119 0.7429 0.2870 0.039 Uiso 1 1 calc R . .
H12C H -0.8631 0.7929 0.2282 0.039 Uiso 1 1 calc R . .
C13 C -0.69174(14) 0.59800(8) 0.11984(8) 0.0157(3) Uani 1 1 d . . .
C14 C -0.79825(17) 0.59440(9) 0.05558(9) 0.0198(4) Uani 1 1 d . . .
H14A H -0.8533(18) 0.6303(9) 0.0509(9) 0.028(5) Uiso 1 1 d . . .
H14B H -0.7604(17) 0.5926(9) 0.0138(10) 0.031(5) Uiso 1 1 d . . .
H14C H -0.8535(19) 0.5588(10) 0.0538(10) 0.043(6) Uiso 1 1 d . . .
C15 C -0.66008(15) 0.54965(8) 0.16383(8) 0.0164(3) Uani 1 1 d . . .
C16 C -0.72849(19) 0.48808(9) 0.15312(10) 0.0229(4) Uani 1 1 d . . .
H16A H -0.819(2) 0.4927(10) 0.1359(11) 0.048(7) Uiso 1 1 d . . .
H16B H -0.697(2) 0.4610(11) 0.1202(11) 0.050(7) Uiso 1 1 d . . .
H16C H -0.7163(19) 0.4656(10) 0.1943(11) 0.038(6) Uiso 1 1 d . . .
C17 C -0.53358(15) 0.51816(7) 0.27724(8) 0.0164(3) Uani 1 1 d . . .
C18 C -0.62039(16) 0.52062(8) 0.32002(8) 0.0187(3) Uani 1 1 d . . .
C19 C -0.59586(17) 0.48568(8) 0.38012(9) 0.0230(4) Uani 1 1 d . . .
H19A H -0.6544 0.4876 0.4086 0.028 Uiso 1 1 calc R . .
C20 C -0.48847(17) 0.44834(8) 0.39921(9) 0.0249(4) Uani 1 1 d . . .
H20A H -0.4730 0.4252 0.4405 0.030 Uiso 1 1 calc R . .
C21 C -0.40411(16) 0.44524(8) 0.35728(9) 0.0221(4) Uani 1 1 d . . .
H21A H -0.3307 0.4195 0.3701 0.027 Uiso 1 1 calc R . .
C22 C -0.42403(15) 0.47893(7) 0.29678(8) 0.0181(3) Uani 1 1 d . . .
C23 C -0.73922(16) 0.56171(8) 0.30435(9) 0.0224(4) Uani 1 1 d . . .
H23A H -0.7421 0.5840 0.2605 0.027 Uiso 1 1 calc R . .
C24 C -0.86328(17) 0.52396(9) 0.29543(10) 0.0319(4) Uani 1 1 d . . .
H24A H -0.8672 0.4927 0.2597 0.048 Uiso 1 1 calc R . .
H24B H -0.9371 0.5518 0.2824 0.048 Uiso 1 1 calc R . .
H24C H -0.8646 0.5033 0.3385 0.048 Uiso 1 1 calc R . .
C25 C -0.73357(19) 0.61067(9) 0.36047(10) 0.0306(4) Uani 1 1 d . . .
H25A H -0.6546 0.6348 0.3663 0.046 Uiso 1 1 calc R . .
H25B H -0.7350 0.5900 0.4035 0.046 Uiso 1 1 calc R . .
H25C H -0.8075 0.6384 0.3474 0.046 Uiso 1 1 calc R . .
C26 C -0.33424(16) 0.46963(8) 0.24953(9) 0.0205(4) Uani 1 1 d . . .
H26A H -0.3331 0.5092 0.2238 0.025 Uiso 1 1 calc R . .
C27 C -0.38783(18) 0.41892(9) 0.19732(10) 0.0299(4) Uani 1 1 d . . .
H27A H -0.4763 0.4290 0.1740 0.045 Uiso 1 1 calc R . .
H27B H -0.3859 0.3790 0.2208 0.045 Uiso 1 1 calc R . .
H27C H -0.3356 0.4163 0.1637 0.045 Uiso 1 1 calc R . .
C28 C -0.19566(16) 0.45454(9) 0.28640(10) 0.0294(4) Uani 1 1 d . . .
H28A H -0.1623 0.4873 0.3195 0.044 Uiso 1 1 calc R . .
H28B H -0.1431 0.4519 0.2530 0.044 Uiso 1 1 calc R . .
H28C H -0.1931 0.4148 0.3102 0.044 Uiso 1 1 calc R . .
C29 C -0.23833(16) 0.75869(8) 0.17900(9) 0.0241(4) Uani 1 1 d . . .
H29A H -0.2222 0.7492 0.1338 0.029 Uiso 1 1 calc R . .
H29B H -0.1763 0.7353 0.2143 0.029 Uiso 1 1 calc R . .
C30 C -0.22612(18) 0.82819(9) 0.19333(11) 0.0326(5) Uani 1 1 d . . .
H30A H -0.1418 0.8383 0.2237 0.039 Uiso 1 1 calc R . .
H30B H -0.2372 0.8521 0.1504 0.039 Uiso 1 1 calc R . .
C31 C -0.33376(18) 0.84166(8) 0.22814(10) 0.0276(4) Uani 1 1 d . . .
H31A H -0.3088 0.8313 0.2774 0.033 Uiso 1 1 calc R . .
H31B H -0.3607 0.8856 0.2226 0.033 Uiso 1 1 calc R . .
C32 C -0.43721(16) 0.79908(8) 0.18990(9) 0.0211(4) Uani 1 1 d . . .
H32A H -0.5013 0.7908 0.2167 0.025 Uiso 1 1 calc R . .
H32B H -0.4810 0.8172 0.1454 0.025 Uiso 1 1 calc R . .
C33 C -0.20237(17) 0.59281(10) 0.12327(11) 0.0356(5) Uani 1 1 d . . .
H33A H -0.1442 0.5821 0.1677 0.043 Uiso 1 1 calc R . .
H33B H -0.1770 0.6338 0.1086 0.043 Uiso 1 1 calc R . .
C34 C -0.1959(2) 0.54470(12) 0.07130(13) 0.0527(7) Uani 1 1 d . . .
H34A H -0.1692 0.5042 0.0932 0.063 Uiso 1 1 calc R . .
H34B H -0.1350 0.5569 0.0438 0.063 Uiso 1 1 calc R . .
C35 C -0.3296(2) 0.54172(13) 0.02804(12) 0.0547(7) Uani 1 1 d . . .
H35A H -0.3480 0.5004 0.0065 0.066 Uiso 1 1 calc R . .
H35B H -0.3438 0.5737 -0.0082 0.066 Uiso 1 1 calc R . .
C36 C -0.41129(16) 0.55370(8) 0.07747(8) 0.0213(4) Uani 1 1 d . . .
H36A H -0.4924 0.5742 0.0544 0.026 Uiso 1 1 calc R . .
H36B H -0.4314 0.5145 0.0982 0.026 Uiso 1 1 calc R . .
C37 C -0.01128(17) 0.75434(9) 0.37395(10) 0.0279(4) Uani 1 1 d . . .
H37A H -0.0240 0.7514 0.3238 0.033 Uiso 1 1 calc R . .
H37B H 0.0388 0.7180 0.3952 0.033 Uiso 1 1 calc R . .
C38 C 0.05717(18) 0.81363(9) 0.40025(11) 0.0322(4) Uani 1 1 d . . .
H38A H 0.1066 0.8296 0.3683 0.039 Uiso 1 1 calc R . .
H38B H 0.1159 0.8074 0.4457 0.039 Uiso 1 1 calc R . .
C39 C -0.05097(17) 0.85739(9) 0.40465(10) 0.0296(4) Uani 1 1 d . . .
H39A H -0.0214 0.8904 0.4389 0.035 Uiso 1 1 calc R . .
H39B H -0.0894 0.8766 0.3598 0.035 Uiso 1 1 calc R . .
C40 C -0.14356(18) 0.81423(9) 0.42658(10) 0.0317(4) Uani 1 1 d . . .
H40A H -0.1202 0.8085 0.4767 0.038 Uiso 1 1 calc R . .
H40B H -0.2318 0.8308 0.4129 0.038 Uiso 1 1 calc R . .
C41 C -0.29818(18) 0.58234(9) 0.45556(10) 0.0291(4) Uani 1 1 d . . .
H41A H -0.3464 0.5712 0.4089 0.035 Uiso 1 1 calc R . .
H41B H -0.3573 0.5817 0.4864 0.035 Uiso 1 1 calc R . .
C42 C -0.1877(2) 0.53846(10) 0.48042(10) 0.0369(5) Uani 1 1 d . . .
H42A H -0.1495 0.5253 0.4427 0.044 Uiso 1 1 calc R . .
H42B H -0.2147 0.5013 0.5022 0.044 Uiso 1 1 calc R . .
C43 C -0.0949(2) 0.57807(11) 0.53223(14) 0.0581(7) Uani 1 1 d . . .
H43A H -0.1080 0.5717 0.5787 0.070 Uiso 1 1 calc R . .
H43B H -0.0052 0.5676 0.5325 0.070 Uiso 1 1 calc R . .
C44 C -0.1250(2) 0.64325(11) 0.50935(11) 0.0423(5) Uani 1 1 d . . .
H44A H -0.1374 0.6690 0.5479 0.051 Uiso 1 1 calc R . .
H44B H -0.0537 0.6611 0.4923 0.051 Uiso 1 1 calc R . .

loop_
_atom_site_aniso_label
_atom_site_aniso_U_11
_atom_site_aniso_U_22
_atom_site_aniso_U_33
_atom_site_aniso_U_23
_atom_site_aniso_U_13
_atom_site_aniso_U_12
Y1 0.01453(8) 0.01365(8) 0.01350(8) -0.00056(6) 0.00200(6) -0.00042(6)
Li1 0.0255(16) 0.0255(16) 0.0199(15) -0.0001(12) 0.0007(13) -0.0028(13)
Cl1 0.01765(19) 0.0213(2) 0.0201(2) -0.00252(16) -0.00007(16) 0.00242(16)
Cl2 0.0214(2) 0.0265(2) 0.01624(19) -0.00390(16) 0.00411(16) 0.00172(17)
O1 0.0184(6) 0.0144(6) 0.0231(6) -0.0012(5) 0.0055(5) 0.0002(5)
O2 0.0168(6) 0.0230(6) 0.0195(6) -0.0068(5) 0.0055(5) -0.0037(5)
O3 0.0254(7) 0.0237(7) 0.0331(7) -0.0077(6) 0.0088(6) -0.0046(5)
O4 0.0228(6) 0.0250(7) 0.0194(6) 0.0007(5) 0.0000(5) -0.0011(5)
N1 0.0165(7) 0.0128(7) 0.0148(7) 0.0017(5) 0.0026(5) 0.0006(5)
N2 0.0186(7) 0.0146(7) 0.0127(6) 0.0014(5) 0.0015(5) 0.0013(5)
C1 0.0146(8) 0.0143(8) 0.0149(8) -0.0013(6) -0.0016(6) -0.0036(6)
C2 0.0173(8) 0.0175(8) 0.0158(8) -0.0004(7) -0.0001(7) -0.0032(7)
C3 0.0244(9) 0.0193(9) 0.0186(8) 0.0042(7) -0.0003(7) -0.0044(7)
C4 0.0244(9) 0.0156(9) 0.0251(9) 0.0048(7) -0.0039(7) 0.0019(7)
C5 0.0182(8) 0.0200(9) 0.0253(9) -0.0027(7) 0.0006(7) 0.0015(7)
C6 0.0154(8) 0.0155(8) 0.0193(8) -0.0008(7) 0.0003(7) -0.0019(6)
C7 0.0227(9) 0.0225(9) 0.0166(8) 0.0033(7) 0.0042(7) -0.0005(7)
C8 0.0272(10) 0.0321(11) 0.0203(9) 0.0016(8) 0.0058(8) -0.0049(8)
C9 0.0309(10) 0.0312(11) 0.0238(9) -0.0045(8) 0.0089(8) -0.0042(8)
C10 0.0175(8) 0.0174(9) 0.0220(9) 0.0003(7) 0.0055(7) 0.0007(7)
C11 0.0225(9) 0.0312(11) 0.0313(10) -0.0038(8) 0.0109(8) -0.0036(8)
C12 0.0280(10) 0.0254(10) 0.0265(10) -0.0028(8) 0.0099(8) -0.0004(8)
C13 0.0142(8) 0.0176(8) 0.0151(8) -0.0007(6) 0.0030(6) 0.0004(6)
C14 0.0200(9) 0.0183(9) 0.0190(9) 0.0006(7) 0.0006(7) -0.0012(7)
C15 0.0159(8) 0.0167(8) 0.0165(8) -0.0033(6) 0.0037(7) -0.0018(6)
C16 0.0272(10) 0.0182(9) 0.0217(9) 0.0020(8) 0.0029(8) -0.0041(8)
C17 0.0200(8) 0.0116(8) 0.0161(8) -0.0012(6) 0.0016(7) -0.0034(6)
C18 0.0227(9) 0.0155(8) 0.0170(8) -0.0005(7) 0.0030(7) -0.0038(7)
C19 0.0285(9) 0.0213(9) 0.0202(9) 0.0023(7) 0.0083(8) -0.0034(7)
C20 0.0327(10) 0.0209(9) 0.0191(9) 0.0058(7) 0.0024(8) -0.0036(8)
C21 0.0232(9) 0.0160(9) 0.0239(9) 0.0029(7) -0.0008(7) 0.0002(7)
C22 0.0210(8) 0.0120(8) 0.0195(8) -0.0010(7) 0.0012(7) -0.0019(7)
C23 0.0246(9) 0.0217(9) 0.0226(9) 0.0037(7) 0.0088(7) 0.0028(7)
C24 0.0253(10) 0.0336(11) 0.0375(11) -0.0002(9) 0.0089(9) 0.0015(8)
C25 0.0370(11) 0.0277(11) 0.0325(10) 0.0003(8) 0.0186(9) 0.0034(9)
C26 0.0216(9) 0.0159(9) 0.0234(9) 0.0020(7) 0.0043(7) 0.0029(7)
C27 0.0357(11) 0.0230(10) 0.0316(10) -0.0042(8) 0.0095(9) 0.0013(8)
C28 0.0237(9) 0.0275(10) 0.0364(11) 0.0029(9) 0.0064(8) 0.0058(8)
C29 0.0173(8) 0.0263(10) 0.0292(10) 0.0047(8) 0.0066(8) -0.0007(7)
C30 0.0274(10) 0.0244(10) 0.0431(12) 0.0038(9) 0.0029(9) -0.0080(8)
C31 0.0341(10) 0.0168(9) 0.0267(10) -0.0034(7) -0.0027(8) -0.0008(8)
C32 0.0243(9) 0.0143(8) 0.0238(9) -0.0003(7) 0.0038(7) 0.0034(7)
C33 0.0192(9) 0.0504(13) 0.0405(12) -0.0221(10) 0.0136(9) -0.0085(9)
C34 0.0280(11) 0.0693(17) 0.0637(16) -0.0391(14) 0.0170(11) -0.0050(11)
C35 0.0324(12) 0.0803(19) 0.0541(15) -0.0419(14) 0.0157(11) -0.0075(12)
C36 0.0213(9) 0.0197(9) 0.0211(9) -0.0057(7) 0.0018(7) -0.0035(7)
C37 0.0234(9) 0.0279(10) 0.0325(10) -0.0056(8) 0.0066(8) -0.0017(8)
C38 0.0260(10) 0.0297(11) 0.0385(11) -0.0094(9) 0.0030(9) -0.0029(8)
C39 0.0300(10) 0.0223(9) 0.0321(10) -0.0033(8) -0.0009(8) -0.0006(8)
C40 0.0323(11) 0.0287(11) 0.0349(11) -0.0113(9) 0.0098(9) 0.0015(8)
C41 0.0318(10) 0.0279(10) 0.0264(10) 0.0044(8) 0.0045(8) -0.0031(8)
C42 0.0483(13) 0.0307(11) 0.0333(11) 0.0050(9) 0.0130(10) 0.0105(10)
C43 0.0413(14) 0.0455(15) 0.0737(18) 0.0212(13) -0.0134(13) 0.0001(11)
C44 0.0332(11) 0.0484(14) 0.0356(12) 0.0072(10) -0.0108(9) -0.0002(10)

loop_
_atom_type_symbol
_atom_type_description
_atom_type_scat_dispersion_real
_atom_type_scat_dispersion_imag
_atom_type_scat_source
C C 0.0033 0.0016 'International Tables Vol C Tables 4.2.6.8 and 6.1.1.4'
H H 0.0000 0.0000 'International Tables Vol C Tables 4.2.6.8 and 6.1.1.4'
Li Li -0.0003 0.0001 'International Tables Vol C Tables 4.2.6.8 and 6.1.1.4'
N N 0.0061 0.0033 'International Tables Vol C Tables 4.2.6.8 and 6.1.1.4'
O O 0.0106 0.0060 'International Tables Vol C Tables 4.2.6.8 and 6.1.1.4'
Cl Cl 0.1484 0.1585 'International Tables Vol C Tables 4.2.6.8 and 6.1.1.4'
Y Y -2.7962 3.5667 'International Tables Vol C Tables 4.2.6.8 and 6.1.1.4'

loop_
_geom_angle_atom_site_label_1
_geom_angle_atom_site_label_2
_geom_angle_atom_site_label_3
_geom_angle
_geom_angle_site_symmetry_1
_geom_angle_site_symmetry_3
_geom_angle_publ_flag
N2 Y1 N1 74.35(5) . . ?
N2 Y1 O2 92.17(4) . . ?
N1 Y1 O2 88.65(4) . . ?
N2 Y1 O1 161.58(4) . . ?
N1 Y1 O1 87.44(4) . . ?
O2 Y1 O1 90.12(4) . . ?
N2 Y1 Cl2 100.09(3) . . ?
N1 Y1 Cl2 106.19(4) . . ?
O2 Y1 Cl2 162.79(3) . . ?
O1 Y1 Cl2 82.07(3) . . ?
N2 Y1 Cl1 109.24(3) . . ?
N1 Y1 Cl1 169.70(4) . . ?
O2 Y1 Cl1 81.62(3) . . ?
O1 Y1 Cl1 89.18(3) . . ?
Cl2 Y1 Cl1 82.950(13) . . ?
N2 Y1 Li1 112.07(6) . . ?
N1 Y1 Li1 146.76(6) . . ?
O2 Y1 Li1 122.51(6) . . ?
O1 Y1 Li1 81.73(6) . . ?
Cl2 Y1 Li1 41.31(5) . . ?
Cl1 Y1 Li1 41.76(5) . . ?
O4 Li1 O3 108.50(14) . . ?
O4 Li1 Cl2 110.01(14) . . ?
O3 Li1 Cl2 121.84(15) . . ?
O4 Li1 Cl1 109.61(14) . . ?
O3 Li1 Cl1 106.89(14) . . ?
Cl2 Li1 Cl1 99.17(11) . . ?
O4 Li1 Y1 124.75(13) . . ?
O3 Li1 Y1 126.10(13) . . ?
Cl2 Li1 Y1 48.92(5) . . ?
Cl1 Li1 Y1 50.41(5) . . ?
Li1 Cl1 Y1 87.84(7) . . ?
Li1 Cl2 Y1 89.77(7) . . ?
C29 O1 C32 108.45(12) . . ?
C29 O1 Y1 123.50(9) . . ?
C32 O1 Y1 123.09(9) . . ?
C33 O2 C36 109.15(12) . . ?
C33 O2 Y1 131.77(10) . . ?
C36 O2 Y1 118.71(9) . . ?
C40 O3 C37 109.16(13) . . ?
C40 O3 Li1 128.94(14) . . ?
C37 O3 Li1 121.86(14) . . ?
C44 O4 C41 108.45(14) . . ?
C44 O4 Li1 121.53(15) . . ?
C41 O4 Li1 121.00(13) . . ?
C1 N1 C13 116.39(12) . . ?
C1 N1 Y1 127.73(10) . . ?
C13 N1 Y1 113.70(9) . . ?
C17 N2 C15 119.63(13) . . ?
C17 N2 Y1 124.02(10) . . ?
C15 N2 Y1 114.39(10) . . ?
C2 C1 C6 118.68(15) . . ?
C2 C1 N1 121.08(14) . . ?
C6 C1 N1 120.19(14) . . ?
C3 C2 C1 119.63(16) . . ?
C3 C2 C7 118.65(15) . . ?
C1 C2 C7 121.72(14) . . ?
C4 C3 C2 121.33(16) . . ?
C5 C4 C3 119.25(16) . . ?
C4 C5 C6 121.55(16) . . ?
C5 C6 C1 119.41(15) . . ?
C5 C6 C10 119.47(15) . . ?
C1 C6 C10 121.08(14) . . ?
C2 C7 C9 111.59(14) . . ?
C2 C7 C8 112.61(14) . . ?
C9 C7 C8 108.94(14) . . ?
C6 C10 C12 112.67(14) . . ?
C6 C10 C11 112.28(14) . . ?
C12 C10 C11 109.58(14) . . ?
C15 C13 N1 118.95(14) . . ?
C15 C13 C14 122.72(15) . . ?
N1 C13 C14 117.87(14) . . ?
C13 C15 N2 117.80(14) . . ?
C13 C15 C16 122.98(15) . . ?
N2 C15 C16 118.77(14) . . ?
C18 C17 N2 122.80(14) . . ?
C18 C17 C22 118.38(15) . . ?
N2 C17 C22 118.75(15) . . ?
C19 C18 C17 119.55(15) . . ?
C19 C18 C23 117.89(15) . . ?
C17 C18 C23 122.54(15) . . ?
C20 C19 C18 121.75(17) . . ?
C21 C20 C19 118.97(16) . . ?
C20 C21 C22 121.68(16) . . ?
C21 C22 C17 119.67(16) . . ?
C21 C22 C26 119.47(15) . . ?
C17 C22 C26 120.69(14) . . ?
C18 C23 C24 112.22(15) . . ?
C18 C23 C25 111.26(14) . . ?
C24 C23 C25 109.26(15) . . ?
C22 C26 C27 109.46(14) . . ?
C22 C26 C28 114.39(14) . . ?
C27 C26 C28 110.14(15) . . ?
O1 C29 C30 105.88(14) . . ?
C31 C30 C29 103.58(15) . . ?
C32 C31 C30 101.45(14) . . ?
O1 C32 C31 104.22(13) . . ?
O2 C33 C34 106.55(15) . . ?
C33 C34 C35 103.90(17) . . ?
C34 C35 C36 103.87(17) . . ?
O2 C36 C35 104.73(14) . . ?
O3 C37 C38 106.20(15) . . ?
C37 C38 C39 103.37(15) . . ?
C40 C39 C38 101.73(16) . . ?
O3 C40 C39 105.14(15) . . ?
O4 C41 C42 104.53(15) . . ?
C41 C42 C43 102.20(17) . . ?
C44 C43 C42 104.98(17) . . ?
O4 C44 C43 107.74(17) . . ?

loop_
_geom_bond_atom_site_label_1
_geom_bond_atom_site_label_2
_geom_bond_distance
_geom_bond_site_symmetry_2
_geom_bond_publ_flag
Y1 N2 2.2430(13) . ?
Y1 N1 2.2469(13) . ?
Y1 O2 2.3872(11) . ?
Y1 O1 2.4220(11) . ?
Y1 Cl2 2.6550(4) . ?
Y1 Cl1 2.7158(4) . ?
Y1 Li1 3.522(3) . ?
Li1 O4 1.906(3) . ?
Li1 O3 1.936(3) . ?
Li1 Cl2 2.325(3) . ?
Li1 Cl1 2.347(3) . ?
O1 C29 1.4582(19) . ?
O1 C32 1.4619(19) . ?
O2 C33 1.451(2) . ?
O2 C36 1.4594(18) . ?
O3 C40 1.440(2) . ?
O3 C37 1.450(2) . ?
O4 C44 1.426(2) . ?
O4 C41 1.441(2) . ?
N1 C1 1.421(2) . ?
N1 C13 1.425(2) . ?
N2 C17 1.422(2) . ?
N2 C15 1.4254(19) . ?
C1 C2 1.417(2) . ?
C1 C6 1.419(2) . ?
C2 C3 1.394(2) . ?
C2 C7 1.523(2) . ?
C3 C4 1.384(2) . ?
C4 C5 1.383(2) . ?
C5 C6 1.394(2) . ?
C6 C10 1.522(2) . ?
C7 C9 1.531(2) . ?
C7 C8 1.535(2) . ?
C10 C12 1.529(2) . ?
C10 C11 1.534(2) . ?
C13 C15 1.359(2) . ?
C13 C14 1.513(2) . ?
C15 C16 1.509(2) . ?
C17 C18 1.416(2) . ?
C17 C22 1.428(2) . ?
C18 C19 1.398(2) . ?
C18 C23 1.525(2) . ?
C19 C20 1.385(2) . ?
C20 C21 1.382(3) . ?
C21 C22 1.392(2) . ?
C22 C26 1.524(2) . ?
C23 C24 1.537(2) . ?
C23 C25 1.539(2) . ?
C26 C27 1.532(2) . ?
C26 C28 1.534(2) . ?
C29 C30 1.526(3) . ?
C30 C31 1.519(3) . ?
C31 C32 1.506(2) . ?
C33 C34 1.489(3) . ?
C34 C35 1.495(3) . ?
C35 C36 1.501(3) . ?
C37 C38 1.507(3) . ?
C38 C39 1.517(3) . ?
C39 C40 1.505(3) . ?
C41 C42 1.508(3) . ?
C42 C43 1.523(3) . ?
C43 C44 1.491(3) . ?
